data_2231447
loop_
_publ_author_name
'Yusof, M. Sukeri M.'
'Wong, Sze Ting'
'Yamin, Bohari M.'

_publ_section_title
;
 1-(Biphenyl-4-ylcarbonyl)-3-(4-nitrophenyl)thiourea
;
_journal_coeditor_code BX2367
_journal_issue 9
_journal_name_full 'Acta Crystallographica Section E'
_journal_page_first o2483
_journal_paper_doi 10.1107/S160053681103426X
_journal_volume 67
_journal_year 2011
_chemical_formula_iupac 'C20 H15 N3 O3 S'
_chemical_formula_moiety 'C20 H15 N3 O3 S'
_chemical_formula_sum 'C20 H15 N3 O3 S'
_chemical_formula_weight 377.41
_chemical_name_systematic
;
1-(Biphenyl-4-ylcarbonyl)-3-(4-nitrophenyl)thiourea
;
_space_group_IT_number 14
_symmetry_cell_setting monoclinic
_symmetry_space_group_name_Hall '-P 2ybc'
_symmetry_space_group_name_H-M 'P 1 21/c 1'
_atom_sites_solution_hydrogens geom
_atom_sites_solution_primary direct
_atom_sites_solution_secondary difmap
_audit_creation_method SHELXL-97
_cell_angle_alpha 90.00
_cell_angle_beta 118.133(9)
_cell_angle_gamma 90.00
_cell_formula_units_Z 4
_cell_length_a 12.154(2)
_cell_length_b 9.4509(18)
_cell_length_c 17.471(3)
_cell_measurement_reflns_used 777
_cell_measurement_temperature 298(2)
_cell_measurement_theta_max 25.0
_cell_measurement_theta_min 1.9
_cell_volume 1769.7(6)
_computing_cell_refinement 'SAINT (Bruker, 2000)'
_computing_data_collection 'SMART (Bruker, 2000)'
_computing_data_reduction 'SAINT (Bruker, 2000)'
_computing_molecular_graphics
;
OLEX2 (Dolomanov <i>et al.</i>, 2009), SHELXTL (Sheldrick,
2008), PLATON (Spek, 2009)
;
_computing_publication_material
;
SHELXTL (Sheldrick, 2008), PARST (Nardelli, 1995)
;
_computing_structure_refinement 'SHELXL97 (Sheldrick, 2008)'
_computing_structure_solution 'SHELXS97 (Sheldrick, 2008)'
_diffrn_ambient_temperature 298(2)
_diffrn_detector_area_resol_mean 83.66
_diffrn_measured_fraction_theta_full 0.998
_diffrn_measured_fraction_theta_max 0.998
_diffrn_measurement_device_type
;
Bruker SMART APEX CCD area-detector diffractometer
;
_diffrn_measurement_method '\w scan'
_diffrn_radiation_monochromator graphite
_diffrn_radiation_source 'fine-focus sealed tube'
_diffrn_radiation_type MoK\a
_diffrn_radiation_wavelength 0.71073
_diffrn_reflns_av_R_equivalents 0.0426
_diffrn_reflns_av_sigmaI/netI 0.0460
_diffrn_reflns_limit_h_max 14
_diffrn_reflns_limit_h_min -13
_diffrn_reflns_limit_k_max 11
_diffrn_reflns_limit_k_min -10
_diffrn_reflns_limit_l_max 20
_diffrn_reflns_limit_l_min -20
_diffrn_reflns_number 9891
_diffrn_reflns_theta_full 25.00
_diffrn_reflns_theta_max 25.00
_diffrn_reflns_theta_min 1.90
_exptl_absorpt_coefficient_mu 0.210
_exptl_absorpt_correction_T_max 0.9855
_exptl_absorpt_correction_T_min 0.9246
_exptl_absorpt_correction_type multi-scan
_exptl_absorpt_process_details '(SADABS; Bruker, 2000)'
_exptl_crystal_colour 'light yellow'
_exptl_crystal_density_diffrn 1.416
_exptl_crystal_density_method 'not measured'
_exptl_crystal_description slab
_exptl_crystal_F_000 784
_exptl_crystal_size_max 0.38
_exptl_crystal_size_mid 0.14
_exptl_crystal_size_min 0.07
_refine_diff_density_max 0.262
_refine_diff_density_min -0.220
_refine_ls_extinction_method none
_refine_ls_goodness_of_fit_ref 0.879
_refine_ls_hydrogen_treatment constr
_refine_ls_matrix_type full
_refine_ls_number_parameters 244
_refine_ls_number_reflns 3116
_refine_ls_number_restraints 0
_refine_ls_restrained_S_all 0.879
_refine_ls_R_factor_all 0.0905
_refine_ls_R_factor_gt 0.0601
_refine_ls_shift/su_max 0.000
_refine_ls_shift/su_mean 0.000
_refine_ls_structure_factor_coef Fsqd
_refine_ls_weighting_details 'calc w=1/[\s^2^(Fo^2^)+(0.0447P)^2^+3.2573P] where P=(Fo^2^+2Fc^2^)/3'
_refine_ls_weighting_scheme calc
_refine_ls_wR_factor_gt 0.1238
_refine_ls_wR_factor_ref 0.1430
_reflns_number_gt 2268
_reflns_number_total 3116
_reflns_threshold_expression I>2/s(I)
_cod_data_source_file bx2367.cif
_cod_data_source_block I
_cod_original_cell_volume 1769.7(5)
_cod_original_sg_symbol_H-M 'P 21/c'
_cod_database_code 2231447
_cod_database_fobs_code 2231447

loop_
_symmetry_equiv_pos_as_xyz
'x, y, z'
'-x, y+1/2, -z+1/2'
'-x, -y, -z'
'x, -y-1/2, z-1/2'

loop_
_atom_site_type_symbol
_atom_site_label
_atom_site_fract_x
_atom_site_fract_y
_atom_site_fract_z
_atom_site_U_iso_or_equiv
_atom_site_adp_type
_atom_site_calc_flag
_atom_site_refinement_flags
_atom_site_occupancy
_atom_site_symmetry_multiplicity
S S1 0.34844(10) -0.26185(12) -0.10149(6) 0.0687(4) Uani d . 1 1
O O1 0.3207(2) -0.5537(3) 0.09461(16) 0.0618(7) Uani d . 1 1
O O2 1.0052(2) -0.1773(3) 0.30122(17) 0.0662(7) Uani d . 1 1
O O3 0.9535(3) -0.0226(3) 0.19967(19) 0.0773(9) Uani d . 1 1
N N1 0.2547(2) -0.4403(3) -0.03407(17) 0.0445(7) Uani d . 1 1
H H1 0.1906 -0.4296 -0.0842 0.053 Uiso d R 1 1
N N2 0.4557(2) -0.3739(3) 0.05899(17) 0.0473(7) Uani d . 1 1
H H2A 0.4451 -0.4353 0.0913 0.057 Uiso d R 1 1
N N3 0.9295(3) -0.1246(3) 0.2325(2) 0.0540(8) Uani d . 1 1
C C1 -0.3311(3) -0.7919(4) -0.1811(2) 0.0524(9) Uani d . 1 1
H H1A -0.3269 -0.7079 -0.2074 0.063 Uiso calc R 1 1
C C2 -0.4442(3) -0.8619(5) -0.2122(2) 0.0612(10) Uani d . 1 1
H H2B -0.5157 -0.8240 -0.2578 0.073 Uiso calc R 1 1
C C3 -0.4498(4) -0.9871(5) -0.1752(3) 0.0674(12) Uani d . 1 1
H H3A -0.5255 -1.0347 -0.1962 0.081 Uiso calc R 1 1
C C4 -0.3461(4) -1.0434(5) -0.1080(3) 0.0717(12) Uani d . 1 1
H H4 -0.3508 -1.1292 -0.0837 0.086 Uiso calc R 1 1
C C5 -0.2324(4) -0.9710(4) -0.0758(2) 0.0595(10) Uani d . 1 1
H H5 -0.1617 -1.0090 -0.0295 0.071 Uiso calc R 1 1
C C6 -0.2238(3) -0.8443(3) -0.1117(2) 0.0423(8) Uani d . 1 1
C C7 -0.1055(3) -0.7659(3) -0.0786(2) 0.0402(7) Uani d . 1 1
C C8 -0.0235(3) -0.7554(4) 0.0100(2) 0.0468(8) Uani d . 1 1
H H8 -0.0436 -0.7995 0.0493 0.056 Uiso calc R 1 1
C C9 0.0873(3) -0.6809(4) 0.0405(2) 0.0462(8) Uani d . 1 1
H H9 0.1410 -0.6763 0.0999 0.055 Uiso calc R 1 1
C C10 0.1184(3) -0.6134(3) -0.0165(2) 0.0398(7) Uani d . 1 1
C C11 0.0382(3) -0.6242(3) -0.1049(2) 0.0435(8) Uani d . 1 1
H H11 0.0586 -0.5800 -0.1440 0.052 Uiso calc R 1 1
C C12 -0.0709(3) -0.6991(4) -0.1351(2) 0.0471(8) Uani d . 1 1
H H12 -0.1229 -0.7055 -0.1946 0.056 Uiso calc R 1 1
C C13 0.2392(3) -0.5352(3) 0.0202(2) 0.0450(8) Uani d . 1 1
C C14 0.3579(3) -0.3590(3) -0.0200(2) 0.0433(8) Uani d . 1 1
C C15 0.5734(3) -0.3067(3) 0.0989(2) 0.0407(8) Uani d . 1 1
C C16 0.6628(3) -0.3681(4) 0.1744(2) 0.0458(8) Uani d . 1 1
H H16 0.6438 -0.4499 0.1954 0.055 Uiso calc R 1 1
C C17 0.7800(3) -0.3090(4) 0.2191(2) 0.0484(8) Uani d . 1 1
H H17 0.8405 -0.3504 0.2698 0.058 Uiso calc R 1 1
C C18 0.8055(3) -0.1871(4) 0.1869(2) 0.0452(8) Uani d . 1 1
C C19 0.7179(3) -0.1240(4) 0.1130(2) 0.0557(9) Uani d . 1 1
H H19 0.7372 -0.0418 0.0926 0.067 Uiso calc R 1 1
C C20 0.5997(3) -0.1833(4) 0.0686(2) 0.0561(9) Uani d . 1 1
H H20 0.5387 -0.1401 0.0188 0.067 Uiso calc R 1 1

loop_
_atom_site_aniso_label
_atom_site_aniso_U_11
_atom_site_aniso_U_22
_atom_site_aniso_U_33
_atom_site_aniso_U_12
_atom_site_aniso_U_13
_atom_site_aniso_U_23
S1 0.0687(7) 0.0718(7) 0.0517(6) -0.0203(6) 0.0169(5) 0.0114(5)
O1 0.0406(14) 0.0756(18) 0.0498(15) -0.0105(12) 0.0054(12) 0.0164(13)
O2 0.0439(15) 0.0724(18) 0.0605(17) -0.0035(13) 0.0068(13) -0.0029(14)
O3 0.0691(19) 0.075(2) 0.0768(19) -0.0285(16) 0.0255(16) 0.0006(16)
N1 0.0330(15) 0.0523(17) 0.0412(15) -0.0026(13) 0.0118(13) 0.0020(13)
N2 0.0439(17) 0.0477(16) 0.0481(16) -0.0050(13) 0.0198(14) 0.0046(13)
N3 0.0472(19) 0.056(2) 0.0563(19) -0.0065(15) 0.0223(17) -0.0103(16)
C1 0.045(2) 0.055(2) 0.050(2) -0.0013(17) 0.0155(18) -0.0062(17)
C2 0.039(2) 0.075(3) 0.060(2) -0.0044(19) 0.0147(18) -0.022(2)
C3 0.050(2) 0.082(3) 0.076(3) -0.028(2) 0.034(2) -0.032(2)
C4 0.082(3) 0.066(3) 0.075(3) -0.026(2) 0.043(3) -0.006(2)
C5 0.055(2) 0.058(2) 0.058(2) -0.0060(19) 0.0209(19) 0.0014(19)
C6 0.0398(19) 0.0454(19) 0.0434(18) -0.0018(15) 0.0211(16) -0.0078(15)
C7 0.0355(18) 0.0381(18) 0.0447(18) 0.0028(14) 0.0171(15) -0.0019(14)
C8 0.0411(19) 0.055(2) 0.0437(19) -0.0005(16) 0.0192(16) 0.0033(16)
C9 0.0369(18) 0.060(2) 0.0349(17) -0.0019(16) 0.0112(15) 0.0011(16)
C10 0.0333(17) 0.0415(18) 0.0416(18) 0.0054(14) 0.0152(15) 0.0004(14)
C11 0.0423(19) 0.049(2) 0.0438(19) 0.0019(16) 0.0239(16) 0.0039(15)
C12 0.0409(19) 0.056(2) 0.0356(17) -0.0030(16) 0.0112(15) -0.0014(15)
C13 0.0371(19) 0.0444(19) 0.047(2) 0.0019(15) 0.0151(17) 0.0007(16)
C14 0.0384(19) 0.0388(18) 0.0474(19) 0.0024(15) 0.0160(16) -0.0037(15)
C15 0.0370(18) 0.0422(18) 0.0447(18) -0.0019(15) 0.0206(16) -0.0044(15)
C16 0.042(2) 0.047(2) 0.050(2) -0.0038(16) 0.0229(17) 0.0040(16)
C17 0.043(2) 0.055(2) 0.0412(19) 0.0029(17) 0.0151(16) 0.0006(16)
C18 0.0373(18) 0.0473(19) 0.049(2) -0.0056(16) 0.0185(16) -0.0078(16)
C19 0.054(2) 0.046(2) 0.061(2) -0.0100(18) 0.022(2) 0.0050(18)
C20 0.046(2) 0.054(2) 0.057(2) -0.0009(18) 0.0153(18) 0.0103(18)

loop_
_atom_type_symbol
_atom_type_description
_atom_type_scat_dispersion_real
_atom_type_scat_dispersion_imag
_atom_type_scat_source
C C 0.0033 0.0016 'International Tables Vol C Tables 4.2.6.8 and 6.1.1.4'
H H 0.0000 0.0000 'International Tables Vol C Tables 4.2.6.8 and 6.1.1.4'
N N 0.0061 0.0033 'International Tables Vol C Tables 4.2.6.8 and 6.1.1.4'
O O 0.0106 0.0060 'International Tables Vol C Tables 4.2.6.8 and 6.1.1.4'
S S 0.1246 0.1234 'International Tables Vol C Tables 4.2.6.8 and 6.1.1.4'

loop_
_geom_angle_atom_site_label_1
_geom_angle_atom_site_label_2
_geom_angle_atom_site_label_3
_geom_angle
C13 N1 C14 129.9(3)
C13 N1 H1 115.1
C14 N1 H1 115.1
C14 N2 C15 131.5(3)
C14 N2 H2A 114.3
C15 N2 H2A 114.2
O2 N3 O3 123.1(3)
O2 N3 C18 118.5(3)
O3 N3 C18 118.4(3)
C2 C1 C6 121.5(4)
C2 C1 H1A 119.3
C6 C1 H1A 119.3
C3 C2 C1 119.4(4)
C3 C2 H2B 120.3
C1 C2 H2B 120.3
C4 C3 C2 120.9(4)
C4 C3 H3A 119.5
C2 C3 H3A 119.5
C3 C4 C5 119.5(4)
C3 C4 H4 120.2
C5 C4 H4 120.2
C6 C5 C4 120.9(4)
C6 C5 H5 119.5
C4 C5 H5 119.5
C5 C6 C1 117.8(3)
C5 C6 C7 121.9(3)
C1 C6 C7 120.3(3)
C12 C7 C8 117.2(3)
C12 C7 C6 121.0(3)
C8 C7 C6 121.7(3)
C9 C8 C7 121.3(3)
C9 C8 H8 119.3
C7 C8 H8 119.3
C10 C9 C8 120.4(3)
C10 C9 H9 119.8
C8 C9 H9 119.8
C9 C10 C11 118.8(3)
C9 C10 C13 117.9(3)
C11 C10 C13 123.3(3)
C12 C11 C10 120.7(3)
C12 C11 H11 119.6
C10 C11 H11 119.6
C11 C12 C7 121.5(3)
C11 C12 H12 119.3
C7 C12 H12 119.3
O1 C13 N1 121.3(3)
O1 C13 C10 121.9(3)
N1 C13 C10 116.8(3)
N2 C14 N1 114.4(3)
N2 C14 S1 127.9(3)
N1 C14 S1 117.7(2)
C20 C15 C16 120.2(3)
C20 C15 N2 123.7(3)
C16 C15 N2 116.1(3)
C17 C16 C15 120.5(3)
C17 C16 H16 119.7
C15 C16 H16 119.7
C16 C17 C18 118.5(3)
C16 C17 H17 120.7
C18 C17 H17 120.7
C19 C18 C17 121.7(3)
C19 C18 N3 119.0(3)
C17 C18 N3 119.2(3)
C18 C19 C20 119.6(3)
C18 C19 H19 120.2
C20 C19 H19 120.2
C15 C20 C19 119.5(3)
C15 C20 H20 120.3
C19 C20 H20 120.3

loop_
_geom_bond_atom_site_label_1
_geom_bond_atom_site_label_2
_geom_bond_distance
S1 C14 1.652(3)
O1 C13 1.219(4)
O2 N3 1.222(4)
O3 N3 1.226(4)
N1 C13 1.382(4)
N1 C14 1.391(4)
N1 H1 0.8605
N2 C14 1.338(4)
N2 C15 1.413(4)
N2 H2A 0.8601
N3 C18 1.457(4)
C1 C2 1.385(5)
C1 C6 1.388(4)
C1 H1A 0.9300
C2 C3 1.365(6)
C2 H2B 0.9300
C3 C4 1.361(6)
C3 H3A 0.9300
C4 C5 1.400(5)
C4 H4 0.9300
C5 C6 1.378(5)
C5 H5 0.9300
C6 C7 1.472(4)
C7 C12 1.393(4)
C7 C8 1.394(4)
C8 C9 1.384(4)
C8 H8 0.9300
C9 C10 1.378(4)
C9 H9 0.9300
C10 C11 1.387(4)
C10 C13 1.492(4)
C11 C12 1.370(4)
C11 H11 0.9300
C12 H12 0.9300
C15 C20 1.379(5)
C15 C16 1.381(4)
C16 C17 1.379(4)
C16 H16 0.9300
C17 C18 1.380(5)
C17 H17 0.9300
C18 C19 1.363(5)
C19 C20 1.389(5)
C19 H19 0.9300
C20 H20 0.9300

loop_
_geom_hbond_atom_site_label_D
_geom_hbond_atom_site_label_H
_geom_hbond_atom_site_label_A
_geom_hbond_site_symmetry_A
_geom_hbond_distance_DH
_geom_hbond_distance_HA
_geom_hbond_distance_DA
_geom_hbond_angle_DHA
_geom_hbond_publ_flag
N2 H2A O1 1_555 0.86 1.90 2.633(4) 142 yes
C20 H20 S1 . 0.93 2.55 3.186(4) 126 yes

loop_
_geom_torsion_atom_site_label_1
_geom_torsion_atom_site_label_2
_geom_torsion_atom_site_label_3
_geom_torsion_atom_site_label_4
_geom_torsion
C6 C1 C2 C3 -1.8(5)
C1 C2 C3 C4 0.5(6)
C2 C3 C4 C5 0.7(6)
C3 C4 C5 C6 -0.6(6)
C4 C5 C6 C1 -0.6(5)
C4 C5 C6 C7 179.7(3)
C2 C1 C6 C5 1.8(5)
C2 C1 C6 C7 -178.5(3)
C5 C6 C7 C12 139.9(3)
C1 C6 C7 C12 -39.8(5)
C5 C6 C7 C8 -40.0(5)
C1 C6 C7 C8 140.3(3)
C12 C7 C8 C9 0.5(5)
C6 C7 C8 C9 -179.7(3)
C7 C8 C9 C10 0.7(5)
C8 C9 C10 C11 -1.3(5)
C8 C9 C10 C13 -179.8(3)
C9 C10 C11 C12 0.7(5)
C13 C10 C11 C12 179.1(3)
C10 C11 C12 C7 0.5(5)
C8 C7 C12 C11 -1.1(5)
C6 C7 C12 C11 179.0(3)
C14 N1 C13 O1 3.9(5)
C14 N1 C13 C10 -176.1(3)
C9 C10 C13 O1 15.8(5)
C11 C10 C13 O1 -162.5(3)
C9 C10 C13 N1 -164.2(3)
C11 C10 C13 N1 17.4(5)
C15 N2 C14 N1 -177.0(3)
C15 N2 C14 S1 5.4(5)
C13 N1 C14 N2 -1.4(5)
C13 N1 C14 S1 176.4(3)
C14 N2 C15 C20 16.4(5)
C14 N2 C15 C16 -166.6(3)
C20 C15 C16 C17 -1.7(5)
N2 C15 C16 C17 -178.8(3)
C15 C16 C17 C18 0.4(5)
C16 C17 C18 C19 0.5(5)
C16 C17 C18 N3 -179.0(3)
O2 N3 C18 C19 176.0(3)
O3 N3 C18 C19 -4.9(5)
O2 N3 C18 C17 -4.5(5)
O3 N3 C18 C17 174.6(3)
C17 C18 C19 C20 -0.1(5)
N3 C18 C19 C20 179.5(3)
C16 C15 C20 C19 2.2(5)
N2 C15 C20 C19 179.0(3)
C18 C19 C20 C15 -1.3(6)

loop_
_cod_related_entry_id
_cod_related_entry_database
_cod_related_entry_code
1 ChemSpider 2178874
